data_1504225
loop_
_publ_author_name
'Webster, Robert'
'Lautens, Mark'

_publ_section_title
;
 Conformational effects in diastereoselective aryne Diels-Alder reactions:
 synthesis of benzo-fused [2.2.1] heterobicycles.
;
_journal_issue 20
_journal_name_full 'Organic letters'
_journal_page_first 4688
_journal_page_last 4691
_journal_paper_doi 10.1021/ol9019869
_journal_volume 11
_journal_year 2009
_chemical_absolute_configuration ad
_chemical_formula_moiety 'C21 H23 N O4 S'
_chemical_formula_sum 'C21 H23 N O4 S'
_chemical_formula_weight 385.46
_chemical_name_systematic
; 
? 
;
_space_group_IT_number 4
_symmetry_cell_setting monoclinic
_symmetry_space_group_name_Hall 'P 2yb'
_symmetry_space_group_name_H-M 'P 1 21 1'
_atom_sites_solution_hydrogens geom
_atom_sites_solution_primary direct
_atom_sites_solution_secondary difmap
_audit_creation_method SHELXL-97
_cell_angle_alpha 90.00
_cell_angle_beta 108.089(3)
_cell_angle_gamma 90.00
_cell_formula_units_Z 2
_cell_length_a 7.8477(4)
_cell_length_b 11.5372(5)
_cell_length_c 10.5434(5)
_cell_measurement_reflns_used 5420
_cell_measurement_temperature 150(1)
_cell_measurement_theta_max 27.5
_cell_measurement_theta_min 2.7
_cell_volume 907.42(8)
_computing_cell_refinement 'Denzo-SMN (Otwinowski & Minor, 1997)'
_computing_data_collection 'Collect (Nonius B.V., 1997-2002)'
_computing_data_reduction Denzo-SMN
_computing_molecular_graphics 'PLATON (Spek, 2003)'
_computing_publication_material 'SHELXTL V6.1'
_computing_structure_refinement 'SHELXTL V6.1(Sheldrick, 2001)'
_computing_structure_solution 'SIR-92 (Altomare et al., 1994)'
_diffrn_ambient_temperature 150(2)
_diffrn_detector_area_resol_mean 9
_diffrn_measured_fraction_theta_full 0.992
_diffrn_measured_fraction_theta_max 0.992
_diffrn_measurement_device_type 'Nonius KappaCCD'
_diffrn_measurement_method '\f scans and \w scans with \k offsets'
_diffrn_radiation_monochromator graphite
_diffrn_radiation_source 'fine-focus sealed tube'
_diffrn_radiation_type MoK\a
_diffrn_radiation_wavelength 0.71073
_diffrn_reflns_av_R_equivalents 0.0336
_diffrn_reflns_av_sigmaI/netI 0.0791
_diffrn_reflns_limit_h_max 9
_diffrn_reflns_limit_h_min -10
_diffrn_reflns_limit_k_max 13
_diffrn_reflns_limit_k_min -14
_diffrn_reflns_limit_l_max 13
_diffrn_reflns_limit_l_min -10
_diffrn_reflns_number 5420
_diffrn_reflns_theta_full 27.49
_diffrn_reflns_theta_max 27.49
_diffrn_reflns_theta_min 2.69
_diffrn_standards_number 0
_exptl_absorpt_coefficient_mu 0.207
_exptl_absorpt_correction_T_max 0.977
_exptl_absorpt_correction_T_min 0.928
_exptl_absorpt_correction_type multi-scan
_exptl_absorpt_process_details
;
multi-scan from symmetry-related measurements 
Sortav (Blessing 1995)
;
_exptl_crystal_colour colourless
_exptl_crystal_density_diffrn 1.411
_exptl_crystal_density_method 'not measured'
_exptl_crystal_description needle
_exptl_crystal_F_000 408
_exptl_crystal_size_max 0.24
_exptl_crystal_size_mid 0.13
_exptl_crystal_size_min 0.11
_refine_diff_density_max 0.307
_refine_diff_density_min -0.440
_refine_diff_density_rms 0.070
_refine_ls_abs_structure_details 'Flack H D (1983), Acta Cryst. A39, 876-881'
_refine_ls_abs_structure_Flack 0.05(12)
_refine_ls_extinction_coef 0.012(3)
_refine_ls_extinction_expression Fc^*^=kFc[1+0.001xFc^2^\l^3^/sin(2\q)]^-1/4^
_refine_ls_extinction_method SHELXL
_refine_ls_goodness_of_fit_ref 1.052
_refine_ls_hydrogen_treatment constr
_refine_ls_matrix_type full
_refine_ls_number_parameters 247
_refine_ls_number_reflns 3567
_refine_ls_number_restraints 1
_refine_ls_restrained_S_all 1.052
_refine_ls_R_factor_all 0.0905
_refine_ls_R_factor_gt 0.0527
_refine_ls_shift/su_max 0.000
_refine_ls_shift/su_mean 0.000
_refine_ls_structure_factor_coef Fsqd
_refine_ls_weighting_details 'calc w=1/[\s^2^(Fo^2^)+(0.0403P)^2^+0.6769P] where P=(Fo^2^+2Fc^2^)/3'
_refine_ls_weighting_scheme calc
_refine_ls_wR_factor_gt 0.1085
_refine_ls_wR_factor_ref 0.1286
_reflns_number_gt 2576
_reflns_number_total 3567
_reflns_threshold_expression I>2\s(I)
_cod_data_source_file ol9019869_si_004.cif
_cod_data_source_block k0823
_cod_depositor_comments
;
The following automatic conversions were performed:

'_symmetry_cell_setting' value 'Monoclinic' changed to 'monoclinic'
according to /home/saulius/struct/CIF-dictionaries/cif_core.dic
dictionary named 'cif_core.dic' version 2.4.2 from 2011-04-26.

Automatic conversion script
Id: cif_fix_values 1715 2011-07-08 13:25:40Z adriana 
;
_cod_original_sg_symbol_H-M 'P 21'
_cod_database_code 1504225

loop_
_symmetry_equiv_pos_as_xyz
'x, y, z'
'-x, y+1/2, -z'

loop_
_atom_site_label
_atom_site_type_symbol
_atom_site_fract_x
_atom_site_fract_y
_atom_site_fract_z
_atom_site_U_iso_or_equiv
_atom_site_adp_type
_atom_site_occupancy
_atom_site_symmetry_multiplicity
_atom_site_calc_flag
_atom_site_refinement_flags
S1 S -0.00676(13) 0.44811(9) 0.62316(9) 0.0296(3) Uani 1 1 d .
O1 O 0.0950(3) 0.7692(2) 0.9137(2) 0.0259(6) Uani 1 1 d .
O2 O 0.0553(4) 0.5493(2) 0.9706(3) 0.0364(7) Uani 1 1 d .
O3 O 0.0142(4) 0.5430(2) 0.5421(3) 0.0375(8) Uani 1 1 d .
O4 O -0.1852(4) 0.4130(3) 0.6124(3) 0.0417(8) Uani 1 1 d .
N1 N 0.1056(4) 0.4748(3) 0.7851(3) 0.0246(8) Uani 1 1 d .
C1 C 0.0799(5) 0.8733(3) 0.8320(4) 0.0285(9) Uani 1 1 d .
H1A H 0.1082 0.9483 0.8815 0.034 Uiso 1 1 calc R
C2 C -0.1120(5) 0.8589(3) 0.7412(4) 0.0257(9) Uani 1 1 d .
C3 C -0.2490(5) 0.9352(4) 0.6852(4) 0.0309(9) Uani 1 1 d .
H3A H -0.2309 1.0165 0.6957 0.037 Uiso 1 1 calc R
C4 C -0.4142(6) 0.8903(4) 0.6131(4) 0.0356(11) Uani 1 1 d .
H4A H -0.5110 0.9415 0.5736 0.043 Uiso 1 1 calc R
C5 C -0.4401(5) 0.7727(4) 0.5978(4) 0.0347(10) Uani 1 1 d .
H5A H -0.5553 0.7438 0.5492 0.042 Uiso 1 1 calc R
C6 C -0.2993(5) 0.6942(4) 0.6526(4) 0.0308(10) Uani 1 1 d .
H6A H -0.3170 0.6129 0.6412 0.037 Uiso 1 1 calc R
C7 C -0.1365(5) 0.7391(3) 0.7228(4) 0.0244(9) Uani 1 1 d .
C8 C 0.0490(5) 0.6886(3) 0.8026(4) 0.0241(9) Uani 1 1 d .
C9 C 0.2032(5) 0.8393(4) 0.7499(4) 0.0293(9) Uani 1 1 d .
H9 H 0.2782 0.8891 0.7190 0.035 Uiso 1 1 calc R
C10 C 0.1833(5) 0.7269(4) 0.7313(4) 0.0270(9) Uani 1 1 d .
H10 H 0.2404 0.6789 0.6834 0.032 Uiso 1 1 calc R
C11 C 0.0629(5) 0.5664(4) 0.8586(4) 0.0266(9) Uani 1 1 d .
C12 C 0.1203(6) 0.3230(3) 0.6120(4) 0.0287(9) Uani 1 1 d .
H12A H 0.0417 0.2620 0.5582 0.034 Uiso 1 1 calc R
H12B H 0.2135 0.3425 0.5702 0.034 Uiso 1 1 calc R
C13 C 0.2067(5) 0.2816(3) 0.7560(4) 0.0252(9) Uani 1 1 d .
C14 C 0.1682(6) 0.1582(4) 0.7942(4) 0.0338(10) Uani 1 1 d .
H14A H 0.1888 0.1002 0.7313 0.041 Uiso 1 1 calc R
H14B H 0.0437 0.1508 0.7970 0.041 Uiso 1 1 calc R
C15 C 0.3071(6) 0.1448(4) 0.9361(4) 0.0337(10) Uani 1 1 d .
H15A H 0.2462 0.1370 1.0050 0.040 Uiso 1 1 calc R
H15B H 0.3850 0.0765 0.9403 0.040 Uiso 1 1 calc R
C16 C 0.4167(5) 0.2589(4) 0.9548(4) 0.0296(9) Uani 1 1 d .
H16A H 0.5393 0.2530 1.0208 0.035 Uiso 1 1 calc R
C17 C 0.3025(5) 0.3559(4) 0.9846(4) 0.0305(9) Uani 1 1 d .
H17A H 0.3687 0.4302 1.0022 0.037 Uiso 1 1 calc R
H17B H 0.2611 0.3363 1.0616 0.037 Uiso 1 1 calc R
C18 C 0.1435(5) 0.3607(3) 0.8527(4) 0.0245(9) Uani 1 1 d .
H18A H 0.0325 0.3284 0.8668 0.029 Uiso 1 1 calc R
C19 C 0.4158(5) 0.2870(4) 0.8114(4) 0.0290(9) Uani 1 1 d .
C20 C 0.4991(6) 0.4046(4) 0.7963(4) 0.0386(11) Uani 1 1 d .
H20A H 0.6270 0.4039 0.8469 0.058 Uiso 1 1 calc R
H20B H 0.4390 0.4661 0.8304 0.058 Uiso 1 1 calc R
H20C H 0.4843 0.4188 0.7018 0.058 Uiso 1 1 calc R
C21 C 0.5125(6) 0.1955(5) 0.7540(4) 0.0429(12) Uani 1 1 d .
H21A H 0.6422 0.2025 0.7965 0.064 Uiso 1 1 calc R
H21B H 0.4840 0.2072 0.6576 0.064 Uiso 1 1 calc R
H21C H 0.4732 0.1180 0.7711 0.064 Uiso 1 1 calc R

loop_
_atom_site_aniso_label
_atom_site_aniso_U_11
_atom_site_aniso_U_22
_atom_site_aniso_U_33
_atom_site_aniso_U_23
_atom_site_aniso_U_13
_atom_site_aniso_U_12
S1 0.0300(5) 0.0285(5) 0.0262(5) -0.0004(5) 0.0029(4) 0.0035(5)
O1 0.0333(15) 0.0212(15) 0.0220(14) -0.0020(11) 0.0068(12) 0.0010(13)
O2 0.0534(19) 0.0297(17) 0.0344(17) 0.0035(14) 0.0256(14) 0.0059(15)
O3 0.057(2) 0.0281(18) 0.0241(15) 0.0034(13) 0.0077(14) 0.0004(15)
O4 0.0265(16) 0.051(2) 0.0418(17) -0.0101(15) 0.0024(13) -0.0002(14)
N1 0.0248(16) 0.024(2) 0.0234(16) -0.0016(14) 0.0050(13) 0.0053(14)
C1 0.034(2) 0.019(2) 0.032(2) -0.0012(18) 0.0103(18) -0.0015(18)
C2 0.028(2) 0.023(2) 0.029(2) 0.0031(18) 0.0139(17) 0.0046(19)
C3 0.034(2) 0.032(2) 0.030(2) 0.002(2) 0.0150(17) 0.009(2)
C4 0.035(3) 0.042(3) 0.033(2) 0.007(2) 0.014(2) 0.013(2)
C5 0.020(2) 0.054(3) 0.030(2) -0.001(2) 0.0063(17) 0.001(2)
C6 0.029(2) 0.035(2) 0.030(2) -0.0034(19) 0.0115(18) -0.0023(19)
C7 0.026(2) 0.025(2) 0.024(2) 0.0008(17) 0.0100(17) 0.0026(17)
C8 0.029(2) 0.018(2) 0.025(2) -0.0015(17) 0.0090(17) 0.0025(18)
C9 0.024(2) 0.031(2) 0.032(2) 0.0030(19) 0.0090(17) -0.0008(19)
C10 0.021(2) 0.032(3) 0.027(2) 0.0007(18) 0.0053(17) 0.0010(18)
C11 0.024(2) 0.026(2) 0.029(2) 0.0006(18) 0.0083(17) 0.0027(19)
C12 0.033(2) 0.026(2) 0.021(2) -0.0036(17) 0.0009(17) 0.0032(18)
C13 0.030(2) 0.020(2) 0.024(2) 0.0010(17) 0.0066(16) 0.0040(18)
C14 0.036(2) 0.024(2) 0.038(3) 0.0022(19) 0.006(2) -0.0013(19)
C15 0.040(3) 0.024(2) 0.034(2) 0.004(2) 0.007(2) 0.0018(19)
C16 0.027(2) 0.036(2) 0.024(2) -0.0006(18) 0.0035(17) 0.0013(19)
C17 0.030(2) 0.033(2) 0.025(2) 0.0007(19) 0.0041(17) -0.001(2)
C18 0.028(2) 0.019(2) 0.0245(19) 0.0013(17) 0.0046(17) 0.0010(18)
C19 0.028(2) 0.032(2) 0.027(2) 0.0007(19) 0.0085(17) 0.0044(19)
C20 0.033(2) 0.044(3) 0.040(2) -0.001(2) 0.014(2) -0.007(2)
C21 0.041(3) 0.053(3) 0.038(3) -0.003(2) 0.016(2) 0.015(2)

loop_
_atom_type_symbol
_atom_type_description
_atom_type_scat_dispersion_real
_atom_type_scat_dispersion_imag
_atom_type_scat_source
C C 0.0033 0.0016 'International Tables Vol C Tables 4.2.6.8 and 6.1.1.4'
H H 0.0000 0.0000 'International Tables Vol C Tables 4.2.6.8 and 6.1.1.4'
N N 0.0061 0.0033 'International Tables Vol C Tables 4.2.6.8 and 6.1.1.4'
O O 0.0106 0.0060 'International Tables Vol C Tables 4.2.6.8 and 6.1.1.4'
S S 0.1246 0.1234 'International Tables Vol C Tables 4.2.6.8 and 6.1.1.4'

loop_
_geom_angle_atom_site_label_1
_geom_angle_atom_site_label_2
_geom_angle_atom_site_label_3
_geom_angle
O4 S1 O3 117.51(19)
O4 S1 N1 108.85(17)
O3 S1 N1 110.14(17)
O4 S1 C12 108.7(2)
O3 S1 C12 114.25(19)
N1 S1 C12 95.00(16)
C8 O1 C1 95.5(3)
C11 N1 C18 116.6(3)
C11 N1 S1 123.6(3)
C18 N1 S1 106.7(2)
O1 C1 C2 99.4(3)
O1 C1 C9 99.9(3)
C2 C1 C9 107.0(3)
C3 C2 C7 121.1(4)
C3 C2 C1 133.7(4)
C7 C2 C1 105.2(3)
C2 C3 C4 118.1(4)
C5 C4 C3 120.9(4)
C4 C5 C6 121.2(4)
C7 C6 C5 117.5(4)
C6 C7 C2 121.0(4)
C6 C7 C8 135.6(4)
C2 C7 C8 103.3(3)
O1 C8 C11 108.1(3)
O1 C8 C10 100.0(3)
C11 C8 C10 118.6(3)
O1 C8 C7 98.8(3)
C11 C8 C7 120.1(3)
C10 C8 C7 107.3(3)
C10 C9 C1 105.6(4)
C9 C10 C8 106.2(4)
O2 C11 N1 120.2(4)
O2 C11 C8 120.6(4)
N1 C11 C8 118.8(3)
C13 C12 S1 105.8(3)
C12 C13 C14 119.1(3)
C12 C13 C18 109.4(3)
C14 C13 C18 104.0(3)
C12 C13 C19 116.6(3)
C14 C13 C19 102.0(3)
C18 C13 C19 104.0(3)
C13 C14 C15 102.0(3)
C16 C15 C14 103.4(3)
C17 C16 C19 102.9(3)
C17 C16 C15 108.1(3)
C19 C16 C15 102.8(3)
C16 C17 C18 101.6(3)
N1 C18 C17 116.6(3)
N1 C18 C13 105.2(3)
C17 C18 C13 103.5(3)
C21 C19 C20 106.8(3)
C21 C19 C16 112.9(4)
C20 C19 C16 114.6(4)
C21 C19 C13 114.6(4)
C20 C19 C13 115.3(3)
C16 C19 C13 92.4(3)

loop_
_geom_bond_atom_site_label_1
_geom_bond_atom_site_label_2
_geom_bond_distance
S1 O4 1.428(3)
S1 O3 1.429(3)
S1 N1 1.689(3)
S1 C12 1.779(4)
O1 C8 1.452(5)
O1 C1 1.462(5)
O2 C11 1.217(4)
N1 C11 1.410(5)
N1 C18 1.482(5)
C1 C2 1.522(6)
C1 C9 1.536(6)
C2 C3 1.373(6)
C2 C7 1.400(5)
C3 C4 1.384(6)
C4 C5 1.374(7)
C5 C6 1.406(6)
C6 C7 1.365(6)
C7 C8 1.551(5)
C8 C11 1.519(6)
C8 C10 1.537(6)
C9 C10 1.313(6)
C12 C13 1.534(5)
C13 C14 1.535(6)
C13 C18 1.560(5)
C13 C19 1.563(5)
C14 C15 1.561(6)
C15 C16 1.550(6)
C16 C17 1.526(6)
C16 C19 1.544(5)
C17 C18 1.554(5)
C19 C21 1.531(6)
C19 C20 1.535(6)
